data_4323233
loop_
_publ_author_name
'Robert T. Jonas'
'T. D. P. Stack'

_publ_contact_author
;
T. D. P. Stack
Department of Chemistry
Stanford University
Stanford, CA 94305
;
_publ_contact_author_email ' STACK@LELAND.STANFORD.EDU '
_publ_contact_author_fax ' (650) 725-0259 '
_publ_contact_author_phone ' (650) 725-8736 '
_publ_section_title
;
 Synthesis and Characterization of a Family of Systematically Varied
 Tris(2-pyridyl)methoxymethane Ligands: Copper(I) and Copper(II) Complexes
;
_journal_name_full 'Inorganic Chemistry'
_journal_page_first 6615
_journal_page_last 6629
_journal_paper_doi 10.1021/ic9713487
_journal_volume 37
_journal_year 1998
_chemical_formula_sum 'C22 H29 Cu F6 N3 O14 S2'
_chemical_formula_weight 801.14
_space_group_IT_number 2
_symmetry_cell_setting triclinic
_symmetry_Int_Tables_number 2
_symmetry_space_group_name_Hall '-P 1'
_symmetry_space_group_name_H-M 'P -1'
_cell_angle_alpha 107.060(8)
_cell_angle_beta 97.336(6)
_cell_angle_gamma 108.075(8)
_cell_formula_units_Z 2
_cell_length_a 9.266(1)
_cell_length_b 13.205(2)
_cell_length_c 14.563(1)
_cell_measurement_reflns_used 14
_cell_measurement_temperature 203.2
_cell_measurement_theta_max 18.0
_cell_measurement_theta_min 17.9
_cell_volume 1571.8(3)
_computing_cell_refinement 'MSC/AFC Diffractometer Control'
_computing_data_collection 'MSC/AFC Diffractometer Control'
_computing_data_reduction 'teXsan for Windows (MSC, 1997)'
_computing_publication_material 'teXsan for Windows (MSC, 1997)'
_computing_structure_refinement 'teXsan for Windows (MSC, 1997)'
_diffrn_ambient_temperature 203.2
_diffrn_measurement_device unknown
_diffrn_measurement_method \w
_diffrn_orient_matrix_UB_11 -0.07597
_diffrn_orient_matrix_UB_12 -0.02611
_diffrn_orient_matrix_UB_13 -0.06510
_diffrn_orient_matrix_UB_21 0.06971
_diffrn_orient_matrix_UB_22 -0.03432
_diffrn_orient_matrix_UB_23 -0.03410
_diffrn_orient_matrix_UB_31 -0.05530
_diffrn_orient_matrix_UB_32 -0.07344
_diffrn_orient_matrix_UB_33 0.00877
_diffrn_radiation_detector 'scintillation counter'
_diffrn_radiation_monochromator graphite
_diffrn_radiation_source 'X-ray tube'
_diffrn_radiation_type 'Mo K\a'
_diffrn_radiation_wavelength 0.7109
_diffrn_reflns_av_R_equivalents 0.02166
_diffrn_reflns_limit_h_max -100
_diffrn_reflns_limit_h_min 100
_diffrn_reflns_limit_k_max -100
_diffrn_reflns_limit_k_min 100
_diffrn_reflns_limit_l_max -100
_diffrn_reflns_limit_l_min 100
_diffrn_reflns_number 5770
_diffrn_reflns_reduction_process 'Lp corrections applied'
_diffrn_reflns_theta_max 24.97
_diffrn_reflns_theta_min 0.00
_diffrn_standards_decay_% -1.91
_diffrn_standards_interval_count 200
_diffrn_standards_number 3
_exptl_absorpt_coefficient_mu 0.933
_exptl_absorpt_correction_type none
_exptl_crystal_colour blue/greencubic
_exptl_crystal_density_diffrn 1.693
_exptl_crystal_density_meas ?
_exptl_crystal_description cubic
_exptl_crystal_F_000 818.00
_exptl_crystal_size_max 0.50
_exptl_crystal_size_mid 0.50
_exptl_crystal_size_min 0.10
_refine_diff_density_max 0.66
_refine_diff_density_min -0.71
_refine_ls_extinction_method none
_refine_ls_goodness_of_fit_ref 2.600
_refine_ls_hydrogen_treatment noref
_refine_ls_matrix_type full
_refine_ls_number_constraints 0
_refine_ls_number_parameters 433
_refine_ls_number_reflns 4243
_refine_ls_number_restraints 0
_refine_ls_R_factor_gt 0.0420
_refine_ls_shift/su_max 0.1610
_refine_ls_shift/su_mean 0.0000
_refine_ls_structure_factor_coef F
_refine_ls_weighting_details 'w = 1/[\s^2^(Fo) + 0.00006|Fo|^2^]'
_refine_ls_weighting_scheme sigma
_refine_ls_wR_factor_ref 0.0500
_reflns_number_gt 4243
_reflns_number_total 5507
_reflns_threshold_expression I>3.00\s(I)
_cod_data_source_file ic9713487_12.cif
_cod_data_source_block '_[(L3)(H2O)3Cu](OTf)2(H2O)'
_cod_depositor_comments
;
The following automatic conversions were performed:

'_exptl_crystal_density_meas' value 'not measured' was changed to '?'
- the value is perceived as not measured.

Automatic conversion script
Id: cif_fix_values 3008 2015-01-20 13:52:24Z robertas 
;
_cod_original_cell_volume 1571.8(4)
_cod_original_sg_symbol_H-M 'P -1 '
_cod_original_formula_sum 'C22 H29 Cu F6 N3 O14 S2 '
_cod_database_code 4323233

loop_
_symmetry_equiv_pos_as_xyz
'   +x,   +y,   +z'
'   -x,   -y,   -z'

loop_
_atom_site_label
_atom_site_fract_x
_atom_site_fract_y
_atom_site_fract_z
_atom_site_U_iso_or_equiv
_atom_site_occupancy
_atom_site_refinement_flags
_atom_site_adp_type
_atom_site_calc_flag
_atom_site_calc_attached_atom
Cu(1) 0.42959(5) 0.20605(4) 0.07930(3) 0.0189(1) 1.000 . Uani d ?
S(1) 0.1505(1) -0.12587(9) -0.29128(8) 0.0285(3) 1.000 . Uani d ?
S(2) 0.7992(1) 0.22822(9) 0.79395(9) 0.0377(4) 1.000 . Uani d ?
F(1) 0.2730(4) -0.1073(3) -0.4382(2) 0.081(1) 1.000 . Uani d ?
F(2) 0.0797(4) -0.0517(3) -0.4311(2) 0.075(1) 1.000 . Uani d ?
F(3) 0.0413(4) -0.2293(3) -0.4814(2) 0.075(1) 1.000 . Uani d ?
F(4) 0.5868(7) 0.1123(4) 0.6319(4) 0.199(3) 1.000 . Uani d ?
F(5) 0.7917(8) 0.0797(4) 0.6339(3) 0.156(2) 1.000 . Uani d ?
F(6) 0.6288(4) 0.0135(3) 0.7125(3) 0.086(1) 1.000 . Uani d ?
O(1) 0.3473(3) 0.2833(2) 0.2229(2) 0.0192(7) 1.000 . Uani d ?
O(2) 0.5149(4) 0.7590(2) 0.4864(2) 0.0357(9) 1.000 . Uani d ?
O(3) 0.3004(3) 0.2398(2) -0.1087(2) 0.0293(8) 1.000 . Uani d ?
O(4) 0.7721(3) 0.2658(2) 0.0891(2) 0.0289(8) 1.000 . Uani d ?
O(5) 0.2253(3) 0.0764(2) 0.0173(2) 0.0252(8) 1.000 . Uani d ?
O(6) 0.4939(3) 0.1040(2) 0.1372(2) 0.0248(8) 1.000 . Uani d ?
O(7) -0.0087(3) -0.1538(3) -0.2814(2) 0.046(1) 1.000 . Uani d ?
O(8) 0.2511(4) -0.0110(3) -0.2320(2) 0.0449(9) 1.000 . Uani d ?
O(9) 0.2167(4) -0.2104(3) -0.2887(2) 0.051(1) 1.000 . Uani d ?
O(10) 0.6891(5) 0.2386(3) 0.8518(3) 0.086(2) 1.000 . Uani d ?
O(11) 0.8500(5) 0.3179(3) 0.7563(3) 0.074(1) 1.000 . Uani d ?
O(12) 0.9189(5) 0.1993(3) 0.8381(3) 0.085(2) 1.000 . Uani d ?
O(13) 0.4966(3) 0.1141(2) -0.0613(2) 0.0265(8) 1.000 . Uani d ?
O(14) 0.9557(3) 0.0151(2) 0.8726(2) 0.0348(9) 1.000 . Uani d ?
N(1) 0.4683(4) 0.5855(3) 0.3657(2) 0.0231(9) 1.000 . Uani d ?
N(2) 0.3500(3) 0.3249(2) 0.0545(2) 0.0186(9) 1.000 . Uani d ?
N(3) 0.6210(3) 0.3427(3) 0.1698(2) 0.0185(8) 1.000 . Uani d ?
C(1) 0.4216(4) 0.4007(3) 0.2359(3) 0.020(1) 1.000 . Uani d ?
C(2) 0.3991(5) 0.2528(3) 0.3047(3) 0.026(1) 1.000 . Uani d ?
C(3) 0.3764(4) 0.4747(3) 0.3207(3) 0.022(1) 1.000 . Uani d ?
C(4) 0.2394(5) 0.4271(3) 0.3460(3) 0.027(1) 1.000 . Uani d ?
C(5) 0.1968(5) 0.4955(4) 0.4219(3) 0.033(1) 1.000 . Uani d ?
C(6) 0.2890(5) 0.6074(4) 0.4693(3) 0.033(1) 1.000 . Uani d ?
C(7) 0.4240(5) 0.6481(3) 0.4375(3) 0.027(1) 1.000 . Uani d ?
C(8) 0.3579(4) 0.4104(3) 0.1369(3) 0.019(1) 1.000 . Uani d ?
C(9) 0.3194(5) 0.5010(3) 0.1309(3) 0.025(1) 1.000 . Uani d ?
C(10) 0.2721(5) 0.5039(3) 0.0376(3) 0.031(1) 1.000 . Uani d ?
C(11) 0.2634(5) 0.4185(3) -0.0459(3) 0.029(1) 1.000 . Uani d ?
C(12) 0.3031(4) 0.3287(3) -0.0343(3) 0.023(1) 1.000 . Uani d ?
C(13) 0.5979(4) 0.4244(3) 0.2410(3) 0.018(1) 1.000 . Uani d ?
C(14) 0.7206(5) 0.5174(3) 0.3071(3) 0.025(1) 1.000 . Uani d ?
C(15) 0.8728(4) 0.5288(3) 0.2962(3) 0.029(1) 1.000 . Uani d ?
C(16) 0.8971(4) 0.4479(3) 0.2230(3) 0.026(1) 1.000 . Uani d ?
C(17) 0.7681(4) 0.3537(3) 0.1619(3) 0.022(1) 1.000 . Uani d ?
C(18) 0.6612(7) 0.8012(4) 0.4619(4) 0.060(2) 1.000 . Uani d ?
C(19) 0.2713(6) 0.2409(4) -0.2073(3) 0.040(1) 1.000 . Uani d ?
C(20) 0.9221(5) 0.2595(4) 0.0808(3) 0.038(1) 1.000 . Uani d ?
C(21) 0.1360(6) -0.1277(4) -0.4168(4) 0.044(2) 1.000 . Uani d ?
C(22) 0.6908(9) 0.1028(5) 0.6880(4) 0.069(2) 1.000 . Uani d ?
H(1) 0.5096 0.2672 0.3160 0.033 1.000 . Uiso c ?
H(2) 0.3805 0.2957 0.3645 0.033 1.000 . Uiso c ?
H(3) 0.3456 0.1734 0.2923 0.033 1.000 . Uiso c ?
H(4) 0.1744 0.3460 0.3114 0.032 1.000 . Uiso c ?
H(5) 0.1000 0.4619 0.4403 0.040 1.000 . Uiso c ?
H(6) 0.2616 0.6561 0.5224 0.040 1.000 . Uiso c ?
H(7) 0.3266 0.5622 0.1911 0.030 1.000 . Uiso c ?
H(8) 0.2456 0.5679 0.0318 0.038 1.000 . Uiso c ?
H(9) 0.2323 0.4208 -0.1112 0.032 1.000 . Uiso c ?
H(10) 0.7011 0.5726 0.3615 0.029 1.000 . Uiso c ?
H(11) 0.9608 0.5950 0.3399 0.040 1.000 . Uiso c ?
H(12) 1.0014 0.4552 0.2136 0.030 1.000 . Uiso c ?
H(13) 0.7286 0.7614 0.4745 0.074 1.000 . Uiso c ?
H(14) 0.6481 0.7938 0.3933 0.074 1.000 . Uiso c ?
H(15) 0.7177 0.8810 0.5006 0.032 1.000 . Uiso c ?
H(16) 0.3454 0.3038 -0.2144 0.048 1.000 . Uiso c ?
H(17) 0.1679 0.2434 -0.2258 0.048 1.000 . Uiso c ?
H(18) 0.2708 0.1718 -0.2545 0.074 1.000 . Uiso c ?
H(19) 0.9875 0.3254 0.0693 0.032 1.000 . Uiso c ?
H(20) 0.9766 0.2562 0.1395 0.049 1.000 . Uiso c ?
H(21) 0.9114 0.1935 0.0262 0.049 1.000 . Uiso c ?
H(22) 0.1685 0.0471 0.0687 0.032 1.000 . Uiso c ?
H(23) 0.1443 0.0675 -0.0396 0.032 1.000 . Uiso c ?
H(24) 0.4931 0.0349 0.0997 0.032 1.000 . Uiso c ?
H(25) 0.5999 0.1323 0.1871 0.032 1.000 . Uiso c ?
H(26) 0.5667 0.1703 -0.0777 0.032 1.000 . Uiso c ?
H(27) 0.4121 0.0916 -0.1032 0.032 1.000 . Uiso c ?

loop_
_atom_site_aniso_label
_atom_site_aniso_U_11
_atom_site_aniso_U_22
_atom_site_aniso_U_33
_atom_site_aniso_U_12
_atom_site_aniso_U_13
_atom_site_aniso_U_23
Cu(1) 0.0167(3) 0.0163(2) 0.0233(3) 0.0060(2) 0.0031(2) 0.0074(2)
S(1) 0.0262(6) 0.0275(6) 0.0310(6) 0.0087(5) 0.0040(5) 0.0118(5)
S(2) 0.0442(7) 0.0266(6) 0.0491(8) 0.0144(5) 0.0248(6) 0.0156(6)
F(1) 0.070(2) 0.125(3) 0.062(2) 0.034(2) 0.038(2) 0.046(2)
F(2) 0.104(3) 0.081(2) 0.066(2) 0.053(2) 0.011(2) 0.046(2)
F(3) 0.085(3) 0.073(2) 0.039(2) 0.028(2) -0.011(2) -0.009(2)
F(4) 0.204(6) 0.116(4) 0.185(5) -0.019(4) -0.137(5) 0.086(4)
F(5) 0.272(7) 0.123(4) 0.071(3) 0.077(4) 0.080(4) 0.009(3)
F(6) 0.116(3) 0.032(2) 0.083(3) 0.006(2) -0.003(2) 0.019(2)
O(1) 0.019(1) 0.018(1) 0.022(1) 0.005(1) 0.004(1) 0.010(1)
O(2) 0.047(2) 0.025(2) 0.031(2) 0.014(1) 0.010(1) 0.002(1)
O(3) 0.046(2) 0.025(2) 0.020(2) 0.019(1) 0.006(1) 0.007(1)
O(4) 0.018(1) 0.035(2) 0.028(2) 0.011(1) 0.007(1) 0.002(1)
O(5) 0.017(1) 0.027(2) 0.028(2) 0.001(1) 0.001(1) 0.011(1)
O(6) 0.027(2) 0.021(1) 0.027(2) 0.013(1) 0.002(1) 0.008(1)
O(7) 0.027(2) 0.042(2) 0.058(2) 0.001(1) 0.015(2) 0.013(2)
O(8) 0.035(2) 0.037(2) 0.043(2) 0.002(1) -0.003(2) 0.004(2)
O(9) 0.060(2) 0.047(2) 0.059(2) 0.033(2) 0.009(2) 0.028(2)
O(10) 0.119(4) 0.043(2) 0.123(4) 0.033(2) 0.102(3) 0.033(2)
O(11) 0.090(3) 0.044(2) 0.115(3) 0.025(2) 0.068(3) 0.050(2)
O(12) 0.065(3) 0.070(3) 0.109(4) 0.024(2) -0.011(3) 0.032(3)
O(13) 0.019(1) 0.025(2) 0.034(2) 0.006(1) 0.005(1) 0.010(1)
O(14) 0.023(2) 0.048(2) 0.034(2) 0.011(1) 0.009(1) 0.017(2)
N(1) 0.026(2) 0.023(2) 0.020(2) 0.010(2) 0.003(1) 0.007(1)
N(2) 0.018(2) 0.017(2) 0.020(2) 0.006(1) 0.002(1) 0.007(1)
N(3) 0.014(2) 0.020(2) 0.021(2) 0.005(1) 0.004(1) 0.008(1)
C(1) 0.017(2) 0.019(2) 0.023(2) 0.006(2) 0.003(2) 0.007(2)
C(2) 0.032(2) 0.027(2) 0.024(2) 0.013(2) 0.010(2) 0.015(2)
C(3) 0.025(2) 0.025(2) 0.018(2) 0.013(2) 0.001(2) 0.009(2)
C(4) 0.022(2) 0.032(2) 0.026(2) 0.009(2) 0.005(2) 0.008(2)
C(5) 0.025(2) 0.045(3) 0.032(3) 0.018(2) 0.010(2) 0.012(2)
C(6) 0.033(3) 0.041(3) 0.027(2) 0.022(2) 0.010(2) 0.008(2)
C(7) 0.036(3) 0.026(2) 0.021(2) 0.015(2) 0.000(2) 0.007(2)
C(8) 0.015(2) 0.021(2) 0.020(2) 0.006(2) 0.005(2) 0.008(2)
C(9) 0.029(2) 0.020(2) 0.025(2) 0.011(2) 0.003(2) 0.008(2)
C(10) 0.041(3) 0.025(2) 0.032(3) 0.020(2) 0.004(2) 0.012(2)
C(11) 0.039(3) 0.028(2) 0.024(2) 0.016(2) 0.003(2) 0.014(2)
C(12) 0.022(2) 0.023(2) 0.021(2) 0.007(2) 0.003(2) 0.007(2)
C(13) 0.018(2) 0.018(2) 0.020(2) 0.007(2) 0.002(2) 0.010(2)
C(14) 0.024(2) 0.022(2) 0.028(2) 0.009(2) 0.003(2) 0.006(2)
C(15) 0.018(2) 0.024(2) 0.036(3) 0.003(2) -0.003(2) 0.008(2)
C(16) 0.018(2) 0.031(2) 0.030(2) 0.009(2) 0.004(2) 0.011(2)
C(17) 0.020(2) 0.025(2) 0.023(2) 0.007(2) 0.006(2) 0.014(2)
C(18) 0.073(4) 0.024(3) 0.062(4) -0.001(3) 0.035(3) -0.000(2)
C(19) 0.066(3) 0.032(3) 0.022(2) 0.018(2) 0.011(2) 0.011(2)
C(20) 0.023(2) 0.047(3) 0.042(3) 0.017(2) 0.013(2) 0.006(2)
C(21) 0.050(3) 0.049(3) 0.039(3) 0.023(3) 0.007(3) 0.019(3)
C(22) 0.106(6) 0.054(4) 0.044(4) 0.026(4) 0.007(4) 0.020(3)

loop_
_atom_type_symbol
_atom_type_oxidation_number
_atom_type_number_in_cell
_atom_type_scat_dispersion_real
_atom_type_scat_dispersion_imag
_atom_type_scat_source
C 0 44 0.002 0.002
;International Tables for Crystallography
(1992, Vol. C, Table 6.1.1.2)
;
H 0 58 0.000 0.000
;International Tables for Crystallography
(1992, Vol. C, Table 6.1.1.2)
;
N 0 6 0.004 0.003
;International Tables for Crystallography
(1992, Vol. C, Table 6.1.1.2)
;
O 0 28 0.008 0.006
;International Tables for Crystallography
(1992, Vol. C, Table 6.1.1.2)
;
S 0 4 0.110 0.124
;International Tables for Crystallography
(1992, Vol. C, Table 6.1.1.2)
;
F 0 12 0.014 0.010
;International Tables for Crystallography
(1992, Vol. C, Table 6.1.1.2)
;
Cu 0 2 0.263 1.266
;International Tables for Crystallography
(1992, Vol. C, Tables 4.2.6.8 and 6.1.1.1)
;

loop_
_geom_angle_atom_site_label_1
_geom_angle_atom_site_label_2
_geom_angle_atom_site_label_3
_geom_angle
_geom_angle_site_symmetry_1
_geom_angle_site_symmetry_2
_geom_angle_site_symmetry_3
_geom_angle_publ_flag
O(1) Cu(1) O(5) 93.1(1) . . . ?
O(1) Cu(1) O(6) 90.9(1) . . . ?
O(1) Cu(1) O(13) 174.75(9) . . . ?
O(1) Cu(1) N(2) 74.1(1) . . . ?
O(1) Cu(1) N(3) 74.9(1) . . . ?
O(5) Cu(1) O(6) 85.9(1) . . . ?
O(5) Cu(1) O(13) 82.6(1) . . . ?
O(5) Cu(1) N(2) 95.3(1) . . . ?
O(5) Cu(1) N(3) 167.6(1) . . . ?
O(6) Cu(1) O(13) 85.7(1) . . . ?
O(6) Cu(1) N(2) 165.0(1) . . . ?
O(6) Cu(1) N(3) 91.0(1) . . . ?
O(13) Cu(1) N(2) 109.3(1) . . . ?
O(13) Cu(1) N(3) 109.1(1) . . . ?
N(2) Cu(1) N(3) 84.6(1) . . . ?
O(7) S(1) O(8) 113.8(2) . . . ?
O(7) S(1) O(9) 115.1(2) . . . ?
O(7) S(1) C(21) 103.8(2) . . . ?
O(8) S(1) O(9) 114.6(2) . . . ?
O(8) S(1) C(21) 103.7(2) . . . ?
O(9) S(1) C(21) 103.8(3) . . . ?
O(10) S(2) O(11) 113.9(3) . . . ?
O(10) S(2) O(12) 112.8(3) . . . ?
O(10) S(2) C(22) 103.8(3) . . . ?
O(11) S(2) O(12) 115.8(3) . . . ?
O(11) S(2) C(22) 105.6(3) . . . ?
O(12) S(2) C(22) 103.2(3) . . . ?
Cu(1) O(1) C(1) 97.2(2) . . . ?
Cu(1) O(1) C(2) 113.2(2) . . . ?
C(1) O(1) C(2) 114.4(2) . . . ?
C(7) O(2) C(18) 117.5(4) . . . ?
C(12) O(3) C(19) 118.6(4) . . . ?
C(17) O(4) C(20) 117.9(3) . . . ?
Cu(1) O(5) H(22) 114.2 . . . no
Cu(1) O(5) H(23) 126.0 . . . no
H(22) O(5) H(23) 108.8 . . . no
Cu(1) O(6) H(24) 122.9 . . . no
Cu(1) O(6) H(25) 121.6 . . . no
H(24) O(6) H(25) 98.7 . . . no
Cu(1) O(13) H(26) 107.3 . . . no
Cu(1) O(13) H(27) 99.9 . . . no
H(26) O(13) H(27) 105.2 . . . no
C(3) N(1) C(7) 117.5(4) . . . ?
Cu(1) N(2) C(8) 115.6(3) . . . ?
Cu(1) N(2) C(12) 124.9(3) . . . ?
C(8) N(2) C(12) 119.3(4) . . . ?
Cu(1) N(3) C(13) 118.0(2) . . . ?
Cu(1) N(3) C(17) 122.7(2) . . . ?
C(13) N(3) C(17) 119.3(3) . . . ?
O(1) C(1) C(3) 109.7(3) . . . ?
O(1) C(1) C(8) 104.9(2) . . . ?
O(1) C(1) C(13) 107.7(3) . . . ?
C(3) C(1) C(8) 110.6(4) . . . ?
C(3) C(1) C(13) 118.4(3) . . . ?
C(8) C(1) C(13) 104.6(3) . . . ?
O(1) C(2) H(1) 111.0 . . . no
O(1) C(2) H(2) 111.2 . . . no
O(1) C(2) H(3) 111.0 . . . no
H(1) C(2) H(2) 107.7 . . . no
H(1) C(2) H(3) 107.7 . . . no
H(2) C(2) H(3) 108.1 . . . no
N(1) C(3) C(1) 118.9(3) . . . ?
N(1) C(3) C(4) 122.1(4) . . . ?
C(1) C(3) C(4) 118.9(3) . . . ?
C(3) C(4) C(5) 118.7(3) . . . ?
C(3) C(4) H(4) 120.2 . . . no
C(5) C(4) H(4) 121.1 . . . no
C(4) C(5) C(6) 120.2(4) . . . ?
C(4) C(5) H(5) 118.9 . . . no
C(6) C(5) H(5) 120.9 . . . no
C(5) C(6) C(7) 116.9(4) . . . ?
C(5) C(6) H(6) 121.4 . . . no
C(7) C(6) H(6) 121.7 . . . no
O(2) C(7) N(1) 119.5(4) . . . ?
O(2) C(7) C(6) 116.0(4) . . . ?
N(1) C(7) C(6) 124.6(3) . . . ?
N(2) C(8) C(1) 115.0(4) . . . ?
N(2) C(8) C(9) 121.7(4) . . . ?
C(1) C(8) C(9) 123.2(3) . . . ?
C(8) C(9) C(10) 118.2(4) . . . ?
C(8) C(9) H(7) 120.6 . . . no
C(10) C(9) H(7) 121.2 . . . no
C(9) C(10) C(11) 120.8(5) . . . ?
C(9) C(10) H(8) 119.4 . . . no
C(11) C(10) H(8) 119.7 . . . no
C(10) C(11) C(12) 117.9(4) . . . ?
C(10) C(11) H(9) 121.2 . . . no
C(12) C(11) H(9) 120.9 . . . no
O(3) C(12) N(2) 113.3(4) . . . ?
O(3) C(12) C(11) 124.7(4) . . . ?
N(2) C(12) C(11) 122.1(3) . . . ?
N(3) C(13) C(1) 112.2(3) . . . ?
N(3) C(13) C(14) 121.7(4) . . . ?
C(1) C(13) C(14) 126.0(4) . . . ?
C(13) C(14) C(15) 118.1(4) . . . ?
C(13) C(14) H(10) 120.1 . . . no
C(15) C(14) H(10) 121.8 . . . no
C(14) C(15) C(16) 120.5(3) . . . ?
C(14) C(15) H(11) 119.8 . . . no
C(16) C(15) H(11) 119.7 . . . no
C(15) C(16) C(17) 118.1(4) . . . ?
C(15) C(16) H(12) 121.6 . . . no
C(17) C(16) H(12) 120.3 . . . no
O(4) C(17) N(3) 112.3(3) . . . ?
O(4) C(17) C(16) 125.6(4) . . . ?
N(3) C(17) C(16) 122.1(4) . . . ?
O(2) C(18) H(13) 111.8 . . . no
O(2) C(18) H(14) 112.2 . . . no
O(2) C(18) H(15) 111.4 . . . no
H(13) C(18) H(14) 107.3 . . . no
H(13) C(18) H(15) 106.8 . . . no
H(14) C(18) H(15) 107.1 . . . no
O(3) C(19) H(16) 112.4 . . . no
O(3) C(19) H(17) 110.3 . . . no
O(3) C(19) H(18) 110.9 . . . no
H(16) C(19) H(17) 108.1 . . . no
H(16) C(19) H(18) 108.8 . . . no
H(17) C(19) H(18) 106.1 . . . no
O(4) C(20) H(19) 110.9 . . . no
O(4) C(20) H(20) 111.8 . . . no
O(4) C(20) H(21) 111.0 . . . no
H(19) C(20) H(20) 107.5 . . . no
H(19) C(20) H(21) 107.2 . . . no
H(20) C(20) H(21) 108.2 . . . no
S(1) C(21) F(1) 110.9(4) . . . ?
S(1) C(21) F(2) 111.5(4) . . . ?
S(1) C(21) F(3) 110.9(4) . . . ?
F(1) C(21) F(2) 108.8(5) . . . ?
F(1) C(21) F(3) 107.0(4) . . . ?
F(2) C(21) F(3) 107.5(4) . . . ?
S(2) C(22) F(4) 114.7(5) . . . ?
S(2) C(22) F(5) 107.6(4) . . . ?
S(2) C(22) F(6) 112.2(4) . . . ?
F(4) C(22) F(5) 106.2(6) . . . ?
F(4) C(22) F(6) 108.8(6) . . . ?
F(5) C(22) F(6) 106.8(6) . . . ?

loop_
_geom_bond_atom_site_label_1
_geom_bond_atom_site_label_2
_geom_bond_distance
_geom_bond_site_symmetry_1
_geom_bond_site_symmetry_2
_geom_bond_publ_flag
Cu(1) O(1) 2.374(3) . . ?
Cu(1) O(5) 1.994(2) . . ?
Cu(1) O(6) 1.979(3) . . ?
Cu(1) O(13) 2.321(3) . . ?
Cu(1) N(2) 2.030(4) . . ?
Cu(1) N(3) 2.040(2) . . ?
S(1) O(7) 1.441(3) . . ?
S(1) O(8) 1.436(3) . . ?
S(1) O(9) 1.438(4) . . ?
S(1) C(21) 1.809(6) . . ?
S(2) O(10) 1.417(5) . . ?
S(2) O(11) 1.424(5) . . ?
S(2) O(12) 1.420(5) . . ?
S(2) C(22) 1.791(5) . . ?
F(1) C(21) 1.311(7) . . ?
F(2) C(21) 1.319(8) . . ?
F(3) C(21) 1.331(5) . . ?
F(4) C(22) 1.24(1) . . ?
F(5) C(22) 1.35(1) . . ?
F(6) C(22) 1.313(8) . . ?
O(1) C(1) 1.430(5) . . ?
O(1) C(2) 1.438(6) . . ?
O(2) C(7) 1.353(4) . . ?
O(2) C(18) 1.431(7) . . ?
O(3) C(12) 1.334(5) . . ?
O(3) C(19) 1.432(6) . . ?
O(4) C(17) 1.336(5) . . ?
O(4) C(20) 1.436(6) . . ?
O(5) H(22) 1.06 . . no
O(5) H(23) 1.00 . . no
O(6) H(24) 0.91 . . no
O(6) H(25) 1.03 . . no
O(13) H(26) 0.93 . . no
O(13) H(27) 0.84 . . no
N(1) C(3) 1.348(4) . . ?
N(1) C(7) 1.326(6) . . ?
N(2) C(8) 1.360(5) . . ?
N(2) C(12) 1.332(5) . . ?
N(3) C(13) 1.352(5) . . ?
N(3) C(17) 1.349(5) . . ?
C(1) C(3) 1.528(6) . . ?
C(1) C(8) 1.543(6) . . ?
C(1) C(13) 1.553(6) . . ?
C(2) H(1) 0.96 . . no
C(2) H(2) 0.96 . . no
C(2) H(3) 0.96 . . no
C(3) C(4) 1.379(6) . . ?
C(4) C(5) 1.393(6) . . ?
C(4) H(4) 0.98 . . no
C(5) C(6) 1.363(6) . . ?
C(5) H(5) 0.98 . . no
C(6) C(7) 1.394(7) . . ?
C(6) H(6) 0.97 . . no
C(8) C(9) 1.372(7) . . ?
C(9) C(10) 1.388(7) . . ?
C(9) H(7) 0.98 . . no
C(10) C(11) 1.369(6) . . ?
C(10) H(8) 0.97 . . no
C(11) C(12) 1.394(7) . . ?
C(11) H(9) 0.97 . . no
C(13) C(14) 1.374(4) . . ?
C(14) C(15) 1.406(6) . . ?
C(14) H(10) 0.99 . . no
C(15) C(16) 1.367(6) . . ?
C(15) H(11) 0.97 . . no
C(16) C(17) 1.387(4) . . ?
C(16) H(12) 0.97 . . no
C(18) H(13) 0.97 . . no
C(18) H(14) 0.96 . . no
C(18) H(15) 0.97 . . no
C(19) H(16) 0.94 . . no
C(19) H(17) 0.98 . . no
C(19) H(18) 0.97 . . no
C(20) H(19) 0.97 . . no
C(20) H(20) 0.96 . . no
C(20) H(21) 0.96 . . no

loop_
_geom_torsion_atom_site_label_1
_geom_torsion_atom_site_label_2
_geom_torsion_atom_site_label_3
_geom_torsion_atom_site_label_4
_geom_torsion_site_symmetry_1
_geom_torsion_site_symmetry_2
_geom_torsion_site_symmetry_3
_geom_torsion_site_symmetry_4
_geom_torsion
_geom_torsion_publ_flag
Cu(1) O(1) C(1) C(3) . . . . 174.8(3) no
Cu(1) O(1) C(1) C(8) . . . . 56.0(3) no
Cu(1) O(1) C(1) C(13) . . . . -55.0(3) no
Cu(1) N(2) C(8) C(1) . . . . -1.8(4) no
Cu(1) N(2) C(8) C(9) . . . . 175.0(3) no
Cu(1) N(2) C(12) O(3) . . . . 5.3(4) no
Cu(1) N(2) C(12) C(11) . . . . -173.9(3) no
Cu(1) N(3) C(13) C(1) . . . . -3.5(5) no
Cu(1) N(3) C(13) C(14) . . . . 177.9(4) no
Cu(1) N(3) C(17) O(4) . . . . -0.0(5) no
Cu(1) N(3) C(17) C(16) . . . . 179.1(4) no
F(1) C(21) S(1) O(7) . . . . -177.8(4) no
F(1) C(21) S(1) O(8) . . . . 63.0(4) no
F(1) C(21) S(1) O(9) . . . . -57.1(4) no
F(2) C(21) S(1) O(7) . . . . 60.7(4) no
F(2) C(21) S(1) O(8) . . . . -58.4(4) no
F(2) C(21) S(1) O(9) . . . . -178.6(3) no
F(3) C(21) S(1) O(7) . . . . -59.0(5) no
F(3) C(21) S(1) O(8) . . . . -178.2(4) no
F(3) C(21) S(1) O(9) . . . . 61.7(5) no
F(4) C(22) S(2) O(10) . . . . 68.6(7) no
F(4) C(22) S(2) O(11) . . . . -51.5(7) no
F(4) C(22) S(2) O(12) . . . . -173.6(6) no
F(5) C(22) S(2) O(10) . . . . -173.5(5) no
F(5) C(22) S(2) O(11) . . . . 66.4(6) no
F(5) C(22) S(2) O(12) . . . . -55.7(6) no
F(6) C(22) S(2) O(10) . . . . -56.3(6) no
F(6) C(22) S(2) O(11) . . . . -176.4(5) no
F(6) C(22) S(2) O(12) . . . . 61.5(6) no
O(1) Cu(1) N(2) C(8) . . . . 26.3(2) no
O(1) Cu(1) N(2) C(12) . . . . -158.8(3) no
O(1) Cu(1) N(3) C(13) . . . . -21.3(3) no
O(1) Cu(1) N(3) C(17) . . . . 157.9(4) no
O(1) C(1) C(3) N(1) . . . . 159.1(4) no
O(1) C(1) C(3) C(4) . . . . -23.6(5) no
O(1) C(1) C(8) N(2) . . . . -42.9(4) no
O(1) C(1) C(8) C(9) . . . . 140.3(4) no
O(1) C(1) C(13) N(3) . . . . 45.4(5) no
O(1) C(1) C(13) C(14) . . . . -136.1(4) no
O(2) C(7) N(1) C(3) . . . . 178.3(4) no
O(2) C(7) C(6) C(5) . . . . -179.2(5) no
O(3) C(12) N(2) C(8) . . . . -179.9(3) no
O(3) C(12) C(11) C(10) . . . . -179.9(4) no
O(4) C(17) N(3) C(13) . . . . 179.1(4) no
O(4) C(17) C(16) C(15) . . . . -177.9(5) no
O(5) Cu(1) O(1) C(1) . . . . -141.2(2) no
O(5) Cu(1) O(1) C(2) . . . . 98.3(2) no
O(5) Cu(1) N(2) C(8) . . . . 118.0(3) no
O(5) Cu(1) N(2) C(12) . . . . -67.0(3) no
O(5) Cu(1) N(3) C(13) . . . . -36.5(9) no
O(5) Cu(1) N(3) C(17) . . . . 142.7(6) no
O(6) Cu(1) O(1) C(1) . . . . 132.9(2) no
O(6) Cu(1) O(1) C(2) . . . . 12.3(2) no
O(6) Cu(1) N(2) C(8) . . . . 24.1(5) no
O(6) Cu(1) N(2) C(12) . . . . -161.0(3) no
O(6) Cu(1) N(3) C(13) . . . . -112.0(3) no
O(6) Cu(1) N(3) C(17) . . . . 67.2(4) no
O(13) Cu(1) O(1) C(1) . . . . -177(1) no
O(13) Cu(1) O(1) C(2) . . . . 62(1) no
O(13) Cu(1) N(2) C(8) . . . . -157.9(2) no
O(13) Cu(1) N(2) C(12) . . . . 17.0(3) no
O(13) Cu(1) N(3) C(13) . . . . 162.2(3) no
O(13) Cu(1) N(3) C(17) . . . . -18.6(4) no
N(1) C(3) C(1) C(8) . . . . -85.6(4) no
N(1) C(3) C(1) C(13) . . . . 35.0(6) no
N(1) C(3) C(4) C(5) . . . . -1.4(7) no
N(1) C(7) O(2) C(18) . . . . -4.2(7) no
N(1) C(7) C(6) C(5) . . . . -0.5(8) no
N(2) Cu(1) O(1) C(1) . . . . -46.6(2) no
N(2) Cu(1) O(1) C(2) . . . . -167.1(2) no
N(2) Cu(1) N(3) C(13) . . . . 53.7(3) no
N(2) Cu(1) N(3) C(17) . . . . -127.2(4) no
N(2) C(8) C(1) C(3) . . . . -161.2(3) no
N(2) C(8) C(1) C(13) . . . . 70.2(4) no
N(2) C(8) C(9) C(10) . . . . -0.3(6) no
N(2) C(12) O(3) C(19) . . . . -172.2(3) no
N(2) C(12) C(11) C(10) . . . . -0.7(6) no
N(3) Cu(1) O(1) C(1) . . . . 42.0(2) no
N(3) Cu(1) O(1) C(2) . . . . -78.5(2) no
N(3) Cu(1) N(2) C(8) . . . . -49.5(3) no
N(3) Cu(1) N(2) C(12) . . . . 125.4(3) no
N(3) C(13) C(1) C(3) . . . . 170.6(4) no
N(3) C(13) C(1) C(8) . . . . -65.8(4) no
N(3) C(13) C(14) C(15) . . . . 2.8(7) no
N(3) C(17) O(4) C(20) . . . . -172.2(4) no
N(3) C(17) C(16) C(15) . . . . 3.1(7) no
C(1) C(3) N(1) C(7) . . . . 178.4(4) no
C(1) C(3) C(4) C(5) . . . . -178.6(4) no
C(1) C(8) N(2) C(12) . . . . -177.1(3) no
C(1) C(8) C(9) C(10) . . . . 176.2(4) no
C(1) C(13) N(3) C(17) . . . . 177.2(4) no
C(1) C(13) C(14) C(15) . . . . -175.6(4) no
C(2) O(1) C(1) C(3) . . . . -65.6(4) no
C(2) O(1) C(1) C(8) . . . . 175.6(3) no
C(2) O(1) C(1) C(13) . . . . 64.6(4) no
C(3) N(1) C(7) C(6) . . . . -0.3(7) no
C(3) C(1) C(8) C(9) . . . . 22.0(5) no
C(3) C(1) C(13) C(14) . . . . -11.0(7) no
C(3) C(4) C(5) C(6) . . . . 0.5(8) no
C(4) C(3) N(1) C(7) . . . . 1.3(7) no
C(4) C(3) C(1) C(8) . . . . 91.7(5) no
C(4) C(3) C(1) C(13) . . . . -147.7(4) no
C(4) C(5) C(6) C(7) . . . . 0.4(8) no
C(6) C(7) O(2) C(18) . . . . 174.6(5) no
C(8) N(2) C(12) C(11) . . . . 0.8(5) no
C(8) C(1) C(13) C(14) . . . . 112.7(5) no
C(8) C(9) C(10) C(11) . . . . 0.4(6) no
C(9) C(8) N(2) C(12) . . . . -0.2(5) no
C(9) C(8) C(1) C(13) . . . . -106.5(4) no
C(9) C(10) C(11) C(12) . . . . 0.1(6) no
C(11) C(12) O(3) C(19) . . . . 7.1(6) no
C(13) N(3) C(17) C(16) . . . . -1.7(7) no
C(13) C(14) C(15) C(16) . . . . -1.3(7) no
C(14) C(13) N(3) C(17) . . . . -1.3(7) no
C(14) C(15) C(16) C(17) . . . . -1.5(8) no
C(16) C(17) O(4) C(20) . . . . 8.8(7) no
